data_4036612
loop_
_publ_author_name
'Fukuzumi, Keita'
'Unoh, Yuto'
'Nishii, Yuji'
'Satoh, Tetsuya'
'Hirano, Koji'
'Miura, Masahiro'

_publ_section_title
;
 Synthesis of Benzo[c]thiophenes by Rhodium(III)-Catalyzed Dehydrogenative
 Annulation.
;
_journal_issue 6
_journal_name_full 'The Journal of organic chemistry'
_journal_page_first 2474
_journal_page_last 2481
_journal_paper_doi 10.1021/acs.joc.6b00030
_journal_volume 81
_journal_year 2016
_chemical_formula_moiety 'C37 H29 N O S'
_chemical_formula_sum 'C37 H29 N O S'
_chemical_formula_weight 535.70
_space_group_IT_number 14
_space_group_name_Hall '-P 2yn'
_space_group_name_H-M_alt 'P 1 21/n 1'
_symmetry_cell_setting monoclinic
_symmetry_Int_Tables_number 14
_symmetry_space_group_name_Hall '-P 2yn'
_symmetry_space_group_name_H-M 'P 1 21/n 1'
_atom_sites_solution_hydrogens geom
_atom_sites_solution_primary direct
_atom_sites_solution_secondary difmap
_cell_angle_alpha 90.0000
_cell_angle_beta 92.968(7)
_cell_angle_gamma 90.0000
_cell_formula_units_Z 4
_cell_length_a 11.605(7)
_cell_length_b 20.355(13)
_cell_length_c 12.058(8)
_cell_measurement_reflns_used 3049
_cell_measurement_temperature 293
_cell_measurement_theta_max 27.50
_cell_measurement_theta_min 3.10
_cell_volume 2845(3)
_computing_cell_refinement 'CrystalClear-SM Expert 2.0 r15'
_computing_data_collection 'CrystalClear-SM Expert 2.0 r15 (Rigaku, 2011)'
_computing_data_reduction 'CrystalClear-SM Expert 2.0 r15'
_computing_molecular_graphics 'CrystalStructure 4.0'
_computing_publication_material 'CrystalStructure 4.0 (Rigaku, 2010)'
_computing_structure_refinement 'SHELXL97 (Sheldrick, 2008)'
_computing_structure_solution 'SHELXS97 (Sheldrick, 2008)'
_diffrn_ambient_temperature 293
_diffrn_detector_area_resol_mean 6.827
_diffrn_measured_fraction_theta_full 0.990
_diffrn_measured_fraction_theta_max 0.990
_diffrn_measurement_device_type 'Rigaku XtaLAB mini'
_diffrn_measurement_method \w
_diffrn_radiation_type 'Mo K\a'
_diffrn_radiation_wavelength 0.71075
_diffrn_reflns_av_R_equivalents 0.0623
_diffrn_reflns_limit_h_max 13
_diffrn_reflns_limit_h_min -15
_diffrn_reflns_limit_k_max 26
_diffrn_reflns_limit_k_min -19
_diffrn_reflns_limit_l_max 6
_diffrn_reflns_limit_l_min -15
_diffrn_reflns_number 12605
_diffrn_reflns_theta_full 27.59
_diffrn_reflns_theta_max 27.59
_diffrn_standards_number 0
_exptl_absorpt_coefficient_mu 0.144
_exptl_absorpt_correction_T_max 0.965
_exptl_absorpt_correction_T_min 0.955
_exptl_absorpt_correction_type numerical
_exptl_absorpt_process_details 'NUMABS (Rigaku, 1999)'
_exptl_crystal_colour colorless
_exptl_crystal_density_diffrn 1.251
_exptl_crystal_density_method 'not measured'
_exptl_crystal_description prism
_exptl_crystal_F_000 1128.00
_exptl_crystal_size_max 0.310
_exptl_crystal_size_mid 0.260
_exptl_crystal_size_min 0.250
_refine_diff_density_max 0.260
_refine_diff_density_min -0.230
_refine_ls_extinction_method none
_refine_ls_goodness_of_fit_ref 1.115
_refine_ls_hydrogen_treatment constr
_refine_ls_number_parameters 361
_refine_ls_number_reflns 6534
_refine_ls_number_restraints 0
_refine_ls_R_factor_gt 0.0909
_refine_ls_shift/su_max 0.000
_refine_ls_structure_factor_coef Fsqd
_refine_ls_weighting_details 'w = 1/[\s^2^(Fo^2^)+(0.0315P)^2^+1.3052P] where P=(Fo^2^+2Fc^2^)/3'
_refine_ls_weighting_scheme calc
_refine_ls_wR_factor_ref 0.1726
_reflns_number_gt 3373
_reflns_number_total 6534
_reflns_threshold_expression F^2^>2.0\s(F^2^)
_cod_data_source_file jo6b00030_si_002.cif
_cod_data_source_block 98
_cod_original_cell_volume 2845(4)
_cod_database_code 4036612

loop_
_symmetry_equiv_pos_site_id
_symmetry_equiv_pos_as_xyz
1 +X,+Y,+Z
2 1/2-X,1/2+Y,1/2-Z
3 -X,-Y,-Z
4 1/2+X,1/2-Y,1/2+Z

loop_
_atom_site_label
_atom_site_type_symbol
_atom_site_fract_x
_atom_site_fract_y
_atom_site_fract_z
_atom_site_U_iso_or_equiv
_atom_site_adp_type
_atom_site_occupancy
_atom_site_symmetry_multiplicity
_atom_site_calc_flag
_atom_site_refinement_flags
S1 S 0.25153(7) 0.50333(5) 0.28972(10) 0.0545(3) Uani 1.0 4 d .
O14 O 0.2911(3) 0.58617(14) 0.5195(3) 0.0716(9) Uani 1.0 4 d .
N3 N 0.3113(3) 0.66611(15) 0.3936(3) 0.0498(9) Uani 1.0 4 d .
C2 C 0.5756(3) 0.56695(16) 0.3320(3) 0.0382(8) Uani 1.0 4 d .
C4 C 0.5568(3) 0.45552(16) 0.1846(3) 0.0399(9) Uani 1.0 4 d .
C5 C 0.3566(3) 0.55444(16) 0.3446(3) 0.0411(9) Uani 1.0 4 d .
C6 C 0.4639(3) 0.53768(16) 0.3063(3) 0.0376(8) Uani 1.0 4 d .
C7 C 0.6611(3) 0.48417(16) 0.2123(3) 0.0397(9) Uani 1.0 4 d .
C8 C 0.5869(3) 0.62418(17) 0.4088(3) 0.0403(9) Uani 1.0 4 d .
C9 C 0.5444(3) 0.39571(17) 0.1137(3) 0.0412(9) Uani 1.0 4 d .
C10 C 0.7872(3) 0.56995(17) 0.3081(4) 0.0435(9) Uani 1.0 4 d .
C11 C 0.4553(3) 0.48293(16) 0.2313(3) 0.0401(9) Uani 1.0 4 d .
C12 C 0.6695(3) 0.54078(16) 0.2848(3) 0.0379(8) Uani 1.0 4 d .
C13 C 0.7687(3) 0.45665(17) 0.1667(4) 0.0438(9) Uani 1.0 4 d .
C15 C 0.5649(3) 0.6173(2) 0.5199(4) 0.0519(10) Uani 1.0 4 d .
C16 C 0.6216(3) 0.68542(17) 0.3715(4) 0.0481(10) Uani 1.0 4 d .
C17 C 0.4831(4) 0.39802(19) 0.0126(4) 0.0544(11) Uani 1.0 4 d .
C18 C 0.6318(3) 0.7383(2) 0.4426(4) 0.0597(12) Uani 1.0 4 d .
C19 C 0.3183(3) 0.60333(19) 0.4267(4) 0.0471(10) Uani 1.0 4 d .
C20 C 0.8549(3) 0.43004(18) 0.2387(4) 0.0577(12) Uani 1.0 4 d .
C21 C 0.5934(3) 0.33682(18) 0.1484(4) 0.0538(11) Uani 1.0 4 d .
C22 C 0.3438(3) 0.46011(17) 0.2151(4) 0.0486(10) Uani 1.0 4 d .
C23 C 0.3293(4) 0.6908(2) 0.2826(4) 0.0654(13) Uani 1.0 4 d .
C24 C 0.7868(4) 0.45917(19) 0.0552(4) 0.0584(11) Uani 1.0 4 d .
C25 C 0.5820(4) 0.2812(2) 0.0819(5) 0.0701(14) Uani 1.0 4 d .
C26 C 0.2779(4) 0.7184(2) 0.4691(5) 0.0724(14) Uani 1.0 4 d .
C27 C 0.8430(4) 0.56259(19) 0.4120(4) 0.0630(13) Uani 1.0 4 d .
C28 C 0.5206(4) 0.2845(3) -0.0180(5) 0.0769(15) Uani 1.0 4 d .
C29 C 0.9738(4) 0.4125(3) 0.0855(5) 0.0792(16) Uani 1.0 4 d .
C30 C 0.8430(4) 0.60203(19) 0.2258(4) 0.0646(12) Uani 1.0 4 d .
C31 C 1.0085(5) 0.6186(3) 0.3496(8) 0.105(3) Uani 1.0 4 d .
C32 C 0.9570(4) 0.4082(2) 0.1966(5) 0.0684(14) Uani 1.0 4 d .
C33 C 0.6087(4) 0.7308(3) 0.5526(4) 0.0658(13) Uani 1.0 4 d .
C34 C 0.8891(4) 0.4373(2) 0.0138(5) 0.0724(14) Uani 1.0 4 d .
C35 C 0.9535(4) 0.5870(3) 0.4313(6) 0.0900(19) Uani 1.0 4 d .
C36 C 0.5761(4) 0.6705(3) 0.5917(4) 0.0645(12) Uani 1.0 4 d .
C37 C 0.9535(4) 0.6267(3) 0.2477(6) 0.0923(19) Uani 1.0 4 d .
C38 C 0.2631(5) 0.7763(3) 0.3885(7) 0.131(3) Uani 1.0 4 d .
C39 C 0.4716(4) 0.3428(3) -0.0530(4) 0.0735(14) Uani 1.0 4 d .
C40 C 0.3281(6) 0.7646(3) 0.2934(6) 0.113(3) Uani 1.0 4 d .
H15 H 0.5425 0.5767 0.5468 0.0623 Uiso 1.0 4 calc R
H16 H 0.6382 0.6907 0.2974 0.0577 Uiso 1.0 4 calc R
H17 H 0.4493 0.4373 -0.0115 0.0653 Uiso 1.0 4 calc R
H18 H 0.6542 0.7790 0.4163 0.0717 Uiso 1.0 4 calc R
H20 H 0.8437 0.4270 0.3143 0.0693 Uiso 1.0 4 calc R
H21 H 0.6343 0.3344 0.2167 0.0646 Uiso 1.0 4 calc R
H22 H 0.3223 0.4252 0.1687 0.0583 Uiso 1.0 4 calc R
H23A H 0.2681 0.6761 0.2305 0.0784 Uiso 1.0 4 calc R
H23B H 0.4026 0.6757 0.2570 0.0784 Uiso 1.0 4 calc R
H24 H 0.7292 0.4759 0.0066 0.0700 Uiso 1.0 4 calc R
H25 H 0.6160 0.2419 0.1053 0.0841 Uiso 1.0 4 calc R
H26A H 0.3378 0.7268 0.5264 0.0869 Uiso 1.0 4 calc R
H26B H 0.2064 0.7080 0.5035 0.0869 Uiso 1.0 4 calc R
H27 H 0.8063 0.5413 0.4686 0.0756 Uiso 1.0 4 calc R
H28 H 0.5122 0.2472 -0.0622 0.0922 Uiso 1.0 4 calc R
H29 H 1.0433 0.3986 0.0584 0.0950 Uiso 1.0 4 calc R
H30 H 0.8068 0.6071 0.1557 0.0776 Uiso 1.0 4 calc R
H31 H 1.0831 0.6344 0.3632 0.1265 Uiso 1.0 4 calc R
H32 H 1.0144 0.3905 0.2443 0.0821 Uiso 1.0 4 calc R
H33 H 0.6152 0.7665 0.6005 0.0790 Uiso 1.0 4 calc R
H34 H 0.9003 0.4395 -0.0620 0.0868 Uiso 1.0 4 calc R
H35 H 0.9906 0.5819 0.5009 0.1081 Uiso 1.0 4 calc R
H36 H 0.5615 0.6654 0.6664 0.0774 Uiso 1.0 4 calc R
H37 H 0.9904 0.6491 0.1923 0.1108 Uiso 1.0 4 calc R
H38A H 0.1822 0.7816 0.3660 0.1577 Uiso 1.0 4 calc R
H38B H 0.2897 0.8164 0.4250 0.1577 Uiso 1.0 4 calc R
H39 H 0.4304 0.3449 -0.1211 0.0882 Uiso 1.0 4 calc R
H40A H 0.4058 0.7817 0.3044 0.1351 Uiso 1.0 4 calc R
H40B H 0.2914 0.7848 0.2278 0.1351 Uiso 1.0 4 calc R

loop_
_atom_site_aniso_label
_atom_site_aniso_U_11
_atom_site_aniso_U_22
_atom_site_aniso_U_33
_atom_site_aniso_U_12
_atom_site_aniso_U_13
_atom_site_aniso_U_23
S1 0.0356(5) 0.0592(7) 0.0690(8) -0.0050(5) 0.0069(5) -0.0089(6)
O14 0.084(2) 0.070(2) 0.063(3) -0.0005(16) 0.0342(17) 0.0008(19)
N3 0.0413(17) 0.0430(19) 0.066(3) 0.0040(14) 0.0101(15) -0.0025(19)
C2 0.0377(19) 0.0358(19) 0.041(3) -0.0003(14) 0.0031(16) 0.0006(18)
C4 0.0377(19) 0.039(2) 0.043(3) -0.0014(15) 0.0016(16) 0.0029(18)
C5 0.0378(19) 0.039(2) 0.047(3) -0.0025(15) 0.0073(16) -0.0004(18)
C6 0.0316(18) 0.040(2) 0.041(3) -0.0010(14) 0.0039(15) 0.0032(18)
C7 0.0387(19) 0.043(2) 0.039(2) 0.0044(15) 0.0073(15) 0.0032(18)
C8 0.0305(17) 0.044(2) 0.047(3) 0.0023(14) 0.0015(16) -0.0041(19)
C9 0.041(2) 0.039(2) 0.045(3) -0.0016(15) 0.0137(17) -0.0024(19)
C10 0.0365(19) 0.040(2) 0.055(3) 0.0001(15) 0.0092(17) -0.005(2)
C11 0.0356(18) 0.042(2) 0.043(3) 0.0001(15) 0.0005(16) 0.0004(18)
C12 0.0344(18) 0.039(2) 0.041(3) -0.0025(14) 0.0046(15) -0.0011(18)
C13 0.042(2) 0.036(2) 0.054(3) -0.0024(15) 0.0097(18) -0.005(2)
C15 0.054(3) 0.055(3) 0.047(3) 0.0021(18) 0.0056(19) -0.005(3)
C16 0.044(2) 0.044(3) 0.056(3) -0.0033(17) 0.0012(18) -0.004(2)
C17 0.070(3) 0.049(3) 0.044(3) -0.0027(19) 0.003(2) -0.003(2)
C18 0.050(3) 0.049(3) 0.080(4) -0.0039(18) 0.001(3) -0.011(3)
C19 0.0327(19) 0.051(3) 0.058(3) -0.0009(16) 0.0108(18) -0.004(3)
C20 0.048(3) 0.054(3) 0.071(4) 0.0058(18) 0.007(2) -0.004(3)
C21 0.047(3) 0.044(3) 0.070(3) 0.0016(17) 0.008(2) -0.004(3)
C22 0.042(2) 0.047(3) 0.057(3) -0.0012(17) 0.0044(18) -0.009(2)
C23 0.056(3) 0.060(3) 0.080(4) -0.002(2) -0.002(3) 0.020(3)
C24 0.057(3) 0.053(3) 0.067(4) 0.0031(19) 0.017(3) -0.001(3)
C25 0.058(3) 0.041(3) 0.114(5) -0.0017(19) 0.028(3) -0.006(3)
C26 0.055(3) 0.062(3) 0.101(5) 0.009(2) 0.012(3) -0.015(3)
C27 0.052(3) 0.056(3) 0.080(4) 0.0034(19) -0.008(3) -0.009(3)
C28 0.081(4) 0.064(4) 0.089(5) -0.019(3) 0.034(3) -0.037(4)
C29 0.056(3) 0.062(3) 0.123(5) 0.009(3) 0.035(3) -0.014(4)
C30 0.059(3) 0.057(3) 0.079(4) -0.009(2) 0.025(3) -0.011(3)
C31 0.041(3) 0.075(4) 0.200(9) -0.004(3) -0.000(4) -0.052(5)
C32 0.051(3) 0.061(3) 0.093(4) 0.011(2) 0.003(3) -0.013(3)
C33 0.060(3) 0.065(3) 0.072(4) 0.011(3) -0.006(3) -0.032(3)
C34 0.078(4) 0.066(3) 0.077(4) 0.002(3) 0.039(3) -0.003(3)
C35 0.056(3) 0.076(4) 0.135(6) 0.009(3) -0.034(4) -0.028(4)
C36 0.066(3) 0.080(4) 0.047(3) 0.013(3) -0.001(2) -0.017(3)
C37 0.057(3) 0.071(4) 0.154(6) -0.023(3) 0.053(4) -0.028(4)
C38 0.108(5) 0.052(4) 0.242(10) 0.017(3) 0.093(6) 0.040(5)
C39 0.086(4) 0.079(4) 0.055(3) -0.012(3) 0.010(3) -0.023(3)
C40 0.127(6) 0.071(4) 0.136(7) -0.010(4) -0.032(5) 0.025(5)

loop_
_atom_type_symbol
_atom_type_description
_atom_type_scat_dispersion_real
_atom_type_scat_dispersion_imag
_atom_type_scat_source
C C 0.0033 0.0016
;
International Tables for Crystallography
(1992, Vol. C, Tables 4.2.6.8 and 6.1.1.4)
;
H H 0.0000 0.0000
;
International Tables for Crystallography
(1992, Vol. C, Table 6.1.1.4)
;
N N 0.0061 0.0033
;
International Tables for Crystallography
(1992, Vol. C, Tables 4.2.6.8 and 6.1.1.4)
;
O O 0.0106 0.0060
;
International Tables for Crystallography
(1992, Vol. C, Tables 4.2.6.8 and 6.1.1.4)
;
S S 0.1246 0.1234
;
International Tables for Crystallography
(1992, Vol. C, Tables 4.2.6.8 and 6.1.1.4)
;

loop_
_geom_angle_atom_site_label_1
_geom_angle_atom_site_label_2
_geom_angle_atom_site_label_3
_geom_angle
_geom_angle_publ_flag
C5 S1 C22 93.68(18) yes
C19 N3 C23 126.4(4) yes
C19 N3 C26 121.5(4) yes
C23 N3 C26 112.1(4) yes
C6 C2 C8 120.3(3) yes
C6 C2 C12 118.5(3) yes
C8 C2 C12 121.2(3) yes
C7 C4 C9 123.1(3) yes
C7 C4 C11 118.0(3) yes
C9 C4 C11 118.9(3) yes
S1 C5 C6 110.8(3) yes
S1 C5 C19 115.7(3) yes
C6 C5 C19 133.4(3) yes
C2 C6 C5 129.4(4) yes
C2 C6 C11 119.1(3) yes
C5 C6 C11 111.4(3) yes
C4 C7 C12 121.2(3) yes
C4 C7 C13 119.6(3) yes
C12 C7 C13 119.2(3) yes
C2 C8 C15 120.6(4) yes
C2 C8 C16 121.1(4) yes
C15 C8 C16 118.3(4) yes
C4 C9 C17 120.6(4) yes
C4 C9 C21 120.6(4) yes
C17 C9 C21 118.8(4) yes
C12 C10 C27 120.2(4) yes
C12 C10 C30 120.6(4) yes
C27 C10 C30 119.1(4) yes
C4 C11 C6 121.0(3) yes
C4 C11 C22 126.4(4) yes
C6 C11 C22 112.6(3) yes
C2 C12 C7 122.2(3) yes
C2 C12 C10 120.4(3) yes
C7 C12 C10 117.4(3) yes
C7 C13 C20 119.9(4) yes
C7 C13 C24 121.2(4) yes
C20 C13 C24 118.8(4) yes
C8 C15 C36 120.6(4) yes
C8 C16 C18 121.0(4) yes
C9 C17 C39 120.6(4) yes
C16 C18 C33 119.9(4) yes
O14 C19 N3 121.8(4) yes
O14 C19 C5 121.0(4) yes
N3 C19 C5 117.1(4) yes
C13 C20 C32 119.6(5) yes
C9 C21 C25 120.4(4) yes
S1 C22 C11 111.5(3) yes
N3 C23 C40 105.1(4) yes
C13 C24 C34 121.2(4) yes
C21 C25 C28 119.9(4) yes
N3 C26 C38 100.9(5) yes
C10 C27 C35 119.9(5) yes
C25 C28 C39 120.1(5) yes
C32 C29 C34 120.5(5) yes
C10 C30 C37 119.9(5) yes
C35 C31 C37 119.6(5) yes
C20 C32 C29 120.4(5) yes
C18 C33 C36 120.1(5) yes
C24 C34 C29 119.3(5) yes
C27 C35 C31 120.9(6) yes
C15 C36 C33 120.0(5) yes
C30 C37 C31 120.7(6) yes
C26 C38 C40 109.6(5) yes
C17 C39 C28 120.2(5) yes
C23 C40 C38 104.2(5) yes
C8 C15 H15 119.694 no
C36 C15 H15 119.696 no
C8 C16 H16 119.493 no
C18 C16 H16 119.510 no
C9 C17 H17 119.682 no
C39 C17 H17 119.676 no
C16 C18 H18 120.028 no
C33 C18 H18 120.028 no
C13 C20 H20 120.203 no
C32 C20 H20 120.204 no
C9 C21 H21 119.794 no
C25 C21 H21 119.787 no
S1 C22 H22 124.245 no
C11 C22 H22 124.250 no
N3 C23 H23A 110.724 no
N3 C23 H23B 110.720 no
C40 C23 H23A 110.705 no
C40 C23 H23B 110.717 no
H23A C23 H23B 108.814 no
C13 C24 H24 119.380 no
C34 C24 H24 119.380 no
C21 C25 H25 120.070 no
C28 C25 H25 120.070 no
N3 C26 H26A 111.584 no
N3 C26 H26B 111.580 no
C38 C26 H26A 111.583 no
C38 C26 H26B 111.580 no
H26A C26 H26B 109.392 no
C10 C27 H27 120.073 no
C35 C27 H27 120.072 no
C25 C28 H28 119.959 no
C39 C28 H28 119.945 no
C32 C29 H29 119.722 no
C34 C29 H29 119.735 no
C10 C30 H30 120.043 no
C37 C30 H30 120.049 no
C35 C31 H31 120.211 no
C37 C31 H31 120.206 no
C20 C32 H32 119.783 no
C29 C32 H32 119.791 no
C18 C33 H33 119.962 no
C36 C33 H33 119.967 no
C24 C34 H34 120.342 no
C29 C34 H34 120.324 no
C27 C35 H35 119.548 no
C31 C35 H35 119.556 no
C15 C36 H36 119.991 no
C33 C36 H36 119.984 no
C30 C37 H37 119.668 no
C31 C37 H37 119.665 no
C26 C38 H38A 109.763 no
C26 C38 H38B 109.756 no
C40 C38 H38A 109.764 no
C40 C38 H38B 109.759 no
H38A C38 H38B 108.229 no
C17 C39 H39 119.931 no
C28 C39 H39 119.916 no
C23 C40 H40A 110.920 no
C23 C40 H40B 110.922 no
C38 C40 H40A 110.922 no
C38 C40 H40B 110.920 no
H40A C40 H40B 108.942 no

loop_
_geom_bond_atom_site_label_1
_geom_bond_atom_site_label_2
_geom_bond_distance
_geom_bond_publ_flag
S1 C5 1.709(4) yes
S1 C22 1.682(4) yes
O14 C19 1.229(6) yes
N3 C19 1.340(5) yes
N3 C23 1.456(6) yes
N3 C26 1.465(6) yes
C2 C6 1.446(5) yes
C2 C8 1.490(5) yes
C2 C12 1.363(5) yes
C4 C7 1.369(5) yes
C4 C9 1.490(5) yes
C4 C11 1.444(5) yes
C5 C6 1.393(5) yes
C5 C19 1.488(6) yes
C6 C11 1.435(5) yes
C7 C12 1.447(5) yes
C7 C13 1.499(5) yes
C8 C15 1.383(6) yes
C8 C16 1.392(5) yes
C9 C17 1.380(6) yes
C9 C21 1.382(5) yes
C10 C12 1.502(5) yes
C10 C27 1.389(6) yes
C10 C30 1.378(6) yes
C11 C22 1.379(5) yes
C13 C20 1.399(6) yes
C13 C24 1.372(7) yes
C15 C36 1.388(7) yes
C16 C18 1.378(6) yes
C17 C39 1.378(7) yes
C18 C33 1.375(7) yes
C20 C32 1.386(6) yes
C21 C25 1.389(7) yes
C23 C40 1.508(7) yes
C24 C34 1.386(7) yes
C25 C28 1.369(8) yes
C26 C38 1.532(8) yes
C27 C35 1.383(7) yes
C28 C39 1.373(7) yes
C29 C32 1.366(9) yes
C29 C34 1.372(7) yes
C30 C37 1.390(7) yes
C31 C35 1.362(10) yes
C31 C37 1.366(11) yes
C33 C36 1.375(7) yes
C38 C40 1.425(11) yes
C15 H15 0.930 no
C16 H16 0.930 no
C17 H17 0.930 no
C18 H18 0.930 no
C20 H20 0.930 no
C21 H21 0.930 no
C22 H22 0.930 no
C23 H23A 0.970 no
C23 H23B 0.970 no
C24 H24 0.930 no
C25 H25 0.930 no
C26 H26A 0.970 no
C26 H26B 0.970 no
C27 H27 0.930 no
C28 H28 0.930 no
C29 H29 0.930 no
C30 H30 0.930 no
C31 H31 0.930 no
C32 H32 0.930 no
C33 H33 0.930 no
C34 H34 0.930 no
C35 H35 0.930 no
C36 H36 0.930 no
C37 H37 0.930 no
C38 H38A 0.970 no
C38 H38B 0.970 no
C39 H39 0.930 no
C40 H40A 0.970 no
C40 H40B 0.970 no

loop_
_geom_contact_atom_site_label_1
_geom_contact_atom_site_label_2
_geom_contact_distance
_geom_contact_publ_flag
_geom_contact_site_symmetry_2
S1 O14 3.255(4) no .
S1 N3 3.597(4) no .
O14 C6 3.484(5) no .
O14 C15 3.240(5) no .
O14 C26 2.761(6) no .
N3 C6 3.357(5) no .
N3 C8 3.306(5) no .
N3 C15 3.392(5) no .
C2 C4 2.883(5) no .
C2 C19 3.335(5) no .
C2 C27 3.203(6) no .
C2 C30 3.491(6) no .
C4 C20 3.524(5) no .
C4 C24 3.161(6) no .
C5 C8 3.089(5) no .
C5 C15 3.380(5) no .
C5 C23 2.887(6) no .
C6 C7 2.825(5) no .
C6 C15 3.214(6) no .
C6 C16 3.587(5) no .
C6 C23 3.491(6) no .
C7 C17 3.553(6) no .
C7 C21 3.185(6) no .
C7 C27 3.504(6) no .
C7 C30 3.194(6) no .
C8 C10 2.896(5) no .
C8 C19 3.164(5) no .
C8 C23 3.553(6) no .
C8 C27 3.225(6) no .
C8 C33 2.781(6) no .
C9 C13 2.924(5) no .
C9 C22 2.988(5) no .
C9 C24 3.206(6) no .
C9 C28 2.771(7) no .
C10 C13 2.870(6) no .
C10 C16 3.154(5) no .
C10 C20 3.082(6) no .
C10 C31 2.774(7) no .
C11 C12 2.796(5) no .
C11 C17 3.184(6) no .
C11 C21 3.547(6) no .
C12 C15 3.506(6) no .
C12 C16 3.183(6) no .
C12 C20 3.184(5) no .
C12 C24 3.559(6) no .
C13 C21 3.177(5) no .
C13 C29 2.769(6) no .
C13 C30 3.154(6) no .
C15 C18 2.759(6) no .
C15 C19 3.034(5) no .
C16 C23 3.507(6) no .
C16 C36 2.751(7) no .
C17 C22 3.253(6) no .
C17 C25 2.751(6) no .
C20 C27 3.420(6) no .
C20 C30 3.507(6) no .
C20 C34 2.766(8) no .
C21 C24 3.572(6) no .
C21 C39 2.749(7) no .
C24 C32 2.745(7) no .
C27 C37 2.746(8) no .
C30 C35 2.747(8) no .
O14 C7 3.554(5) no 3_666
O14 C12 3.513(5) no 3_666
O14 C20 3.463(6) no 3_666
O14 C27 3.522(6) no 3_666
C7 O14 3.554(5) no 3_666
C12 O14 3.513(5) no 3_666
C18 C25 3.462(6) no 2_655
C20 O14 3.463(6) no 3_666
C25 C18 3.462(6) no 2_645
C25 C31 3.583(8) no 2_645
C27 O14 3.522(6) no 3_666
C31 C25 3.583(8) no 2_655
S1 H23A 3.5951 no .
O14 H15 2.9259 no .
O14 H26A 2.9139 no .
O14 H26B 2.6717 no .
N3 H38A 2.7989 no .
N3 H38B 3.0951 no .
N3 H40A 2.8319 no .
N3 H40B 3.1363 no .
C2 H15 2.6450 no .
C2 H16 2.6605 no .
C2 H23B 3.0928 no .
C2 H27 3.1135 no .
C4 H17 2.6421 no .
C4 H21 2.6457 no .
C4 H22 2.7873 no .
C4 H24 3.0373 no .
C5 H15 3.2032 no .
C5 H22 3.3890 no .
C5 H23A 2.9883 no .
C5 H23B 2.7490 no .
C6 H15 3.0980 no .
C6 H22 3.2260 no .
C6 H23B 2.9518 no .
C7 H20 2.6617 no .
C7 H21 3.0652 no .
C7 H24 2.6477 no .
C7 H30 3.1158 no .
C8 H18 3.2476 no .
C8 H23B 2.9361 no .
C8 H27 3.1084 no .
C8 H36 3.2443 no .
C9 H22 2.7606 no .
C9 H24 3.0356 no .
C9 H25 3.2427 no .
C9 H39 3.2330 no .
C10 H16 3.0036 no .
C10 H20 2.9828 no .
C10 H35 3.2359 no .
C10 H37 3.2325 no .
C11 H17 3.0695 no .
C12 H16 3.0778 no .
C12 H20 3.0821 no .
C12 H27 2.6574 no .
C12 H30 2.6540 no .
C13 H21 3.0148 no .
C13 H30 3.0987 no .
C13 H32 3.2468 no .
C13 H34 3.2392 no .
C15 H16 3.2237 no .
C15 H26A 3.4555 no .
C15 H27 3.2871 no .
C15 H33 3.2331 no .
C16 H15 3.2263 no .
C16 H23B 2.8355 no .
C16 H33 3.2220 no .
C16 H40A 3.2490 no .
C17 H21 3.2194 no .
C17 H22 2.7743 no .
C17 H24 3.2697 no .
C17 H28 3.2223 no .
C18 H36 3.2212 no .
C18 H40A 3.1592 no .
C19 H15 2.9619 no .
C19 H23A 2.8254 no .
C19 H23B 2.7433 no .
C19 H26A 2.7903 no .
C19 H26B 2.6855 no .
C20 H21 3.2161 no .
C20 H24 3.2260 no .
C20 H29 3.2264 no .
C21 H17 3.2191 no .
C21 H28 3.2276 no .
C22 H17 3.0869 no .
C23 H16 3.5808 no .
C23 H26A 3.0271 no .
C23 H26B 3.1061 no .
C23 H38A 2.7432 no .
C23 H38B 3.1286 no .
C24 H20 3.2270 no .
C24 H29 3.2205 no .
C24 H30 3.2505 no .
C25 H39 3.2136 no .
C26 H23A 2.9992 no .
C26 H23B 3.1263 no .
C26 H40A 2.8490 no .
C26 H40B 3.2190 no .
C27 H20 3.0011 no .
C27 H30 3.2275 no .
C27 H31 3.2271 no .
C28 H17 3.2200 no .
C28 H21 3.2236 no .
C29 H20 3.2265 no .
C29 H24 3.2164 no .
C30 H16 3.1404 no .
C30 H27 3.2262 no .
C30 H31 3.2346 no .
C31 H27 3.2230 no .
C31 H30 3.2300 no .
C32 H34 3.2168 no .
C33 H15 3.2297 no .
C33 H16 3.2188 no .
C33 H26A 3.1441 no .
C34 H32 3.2143 no .
C35 H37 3.1950 no .
C36 H18 3.2215 no .
C36 H26A 3.0583 no .
C37 H35 3.1950 no .
C38 H23A 2.7944 no .
C38 H23B 3.0975 no .
C39 H25 3.2151 no .
C40 H26A 2.9092 no .
C40 H26B 3.1789 no .
H15 H27 3.3285 no .
H15 H36 2.3138 no .
H16 H18 2.3010 no .
H16 H23B 2.7691 no .
H16 H30 3.1599 no .
H16 H40A 3.2764 no .
H17 H22 2.6995 no .
H17 H24 3.3377 no .
H17 H39 2.3021 no .
H18 H33 2.3045 no .
H18 H40A 3.1188 no .
H20 H21 3.2476 no .
H20 H27 3.0231 no .
H20 H32 2.3162 no .
H21 H25 2.3172 no .
H23A H26B 3.4658 no .
H23A H38A 2.9066 no .
H23A H40A 2.7968 no .
H23A H40B 2.2293 no .
H23B H26A 3.5288 no .
H23B H40A 2.2306 no .
H23B H40B 2.5821 no .
H24 H30 3.3196 no .
H24 H34 2.3118 no .
H25 H28 2.2994 no .
H26A H33 3.3935 no .
H26A H36 3.2702 no .
H26A H38A 2.8080 no .
H26A H38B 2.2505 no .
H26A H40A 3.0427 no .
H26B H38A 2.2409 no .
H26B H38B 2.6062 no .
H27 H35 2.3079 no .
H28 H39 2.3007 no .
H29 H32 2.2895 no .
H29 H34 2.3027 no .
H30 H37 2.3163 no .
H31 H35 2.2883 no .
H31 H37 2.2938 no .
H33 H36 2.3046 no .
H38A H40A 2.7362 no .
H38A H40B 2.1459 no .
H38B H40A 2.1537 no .
H38B H40B 2.4649 no .
S1 H15 3.4300 no 3_666
S1 H27 3.1578 no 3_666
S1 H31 3.4501 no 1_455
S1 H34 3.3912 no 3_665
O14 H20 2.6186 no 3_666
O14 H27 2.8359 no 3_666
O14 H31 3.1416 no 1_455
O14 H35 3.4834 no 1_455
N3 H31 2.7321 no 1_455
C2 H15 3.5738 no 3_666
C2 H39 3.1095 no 3_665
C4 H15 3.5553 no 3_666
C4 H17 3.0176 no 3_665
C4 H36 3.3801 no 3_666
C5 H15 3.1706 no 3_666
C5 H27 3.5896 no 3_666
C5 H31 3.5842 no 1_455
C6 H15 2.9288 no 3_666
C6 H39 3.5333 no 3_665
C7 H17 3.1209 no 3_665
C8 H39 3.5212 no 3_665
C9 H36 3.2289 no 3_666
C9 H38A 3.5264 no 2_545
C11 H15 2.9372 no 3_666
C11 H17 3.3451 no 3_665
C11 H24 3.5889 no 3_665
C11 H36 3.2705 no 3_666
C12 H17 3.5346 no 3_665
C12 H39 3.2277 no 3_665
C16 H25 3.2533 no 2_655
C16 H39 3.1095 no 3_665
C17 H17 3.4432 no 3_665
C17 H24 3.5579 no 3_665
C17 H38A 3.4244 no 2_545
C18 H25 3.0141 no 2_655
C19 H27 3.5407 no 3_666
C19 H31 2.8669 no 1_455
C20 H18 3.5957 no 2_645
C20 H35 3.5424 no 3_766
C21 H18 3.2878 no 2_645
C21 H36 2.9386 no 3_666
C21 H38A 3.3861 no 2_545
C22 H15 3.1867 no 3_666
C22 H24 3.0539 no 3_665
C22 H36 3.1003 no 3_666
C23 H28 3.5423 no 3_665
C23 H31 3.2729 no 1_455
C23 H33 3.3435 no 4_464
C23 H39 3.5576 no 3_665
C24 H17 3.4754 no 3_665
C25 H18 3.0610 no 2_645
C25 H38A 3.1614 no 2_545
C26 H31 3.0601 no 1_455
C28 H23B 3.1655 no 3_665
C28 H26B 3.0723 no 2_545
C28 H38A 3.0575 no 2_545
C29 H18 3.0963 no 2_645
C29 H34 3.3667 no 3_765
C29 H38B 3.3784 no 2_645
C29 H40A 3.2581 no 2_645
C30 H25 3.5180 no 2_655
C30 H39 3.5229 no 3_665
C31 H23A 3.5993 no 1_655
C31 H25 2.9605 no 2_655
C31 H26B 3.4044 no 1_655
C32 H18 3.2012 no 2_645
C32 H40A 3.0280 no 2_645
C33 H23A 3.3477 no 4_565
C33 H37 3.3080 no 4_465
C33 H40B 2.9320 no 4_565
C34 H18 3.3748 no 2_645
C34 H29 3.5499 no 3_765
C34 H34 3.5290 no 3_765
C34 H37 3.4030 no 3_765
C35 H25 3.2767 no 2_655
C35 H35 3.5864 no 3_766
C36 H21 3.4476 no 3_666
C36 H40B 3.0563 no 4_565
C37 H25 3.0717 no 2_655
C37 H33 3.4250 no 4_564
C37 H34 3.1777 no 3_765
C38 H22 3.2519 no 2_555
C38 H29 3.3910 no 2_655
C38 H31 3.5693 no 1_455
C39 H16 3.2223 no 3_665
C39 H23B 2.9488 no 3_665
C39 H26B 3.5022 no 2_545
C39 H30 3.5491 no 3_665
C39 H38A 3.1985 no 2_545
C39 H38B 3.5130 no 2_545
C40 H28 3.4356 no 3_665
C40 H29 3.5476 no 2_655
C40 H32 3.1947 no 2_655
C40 H33 3.3643 no 4_464
H15 S1 3.4300 no 3_666
H15 C2 3.5738 no 3_666
H15 C4 3.5553 no 3_666
H15 C5 3.1706 no 3_666
H15 C6 2.9288 no 3_666
H15 C11 2.9372 no 3_666
H15 C22 3.1867 no 3_666
H15 H15 3.4459 no 3_666
H16 C39 3.2223 no 3_665
H16 H25 3.2018 no 2_655
H16 H28 3.4897 no 3_665
H16 H39 2.3454 no 3_665
H17 C4 3.0176 no 3_665
H17 C7 3.1209 no 3_665
H17 C11 3.3451 no 3_665
H17 C12 3.5346 no 3_665
H17 C17 3.4432 no 3_665
H17 C24 3.4754 no 3_665
H17 H17 2.8192 no 3_665
H17 H24 2.7271 no 3_665
H17 H30 3.4843 no 3_665
H18 C20 3.5957 no 2_655
H18 C21 3.2878 no 2_655
H18 C25 3.0610 no 2_655
H18 C29 3.0963 no 2_655
H18 C32 3.2012 no 2_655
H18 C34 3.3748 no 2_655
H18 H21 3.2058 no 2_655
H18 H25 2.7977 no 2_655
H18 H29 3.3665 no 2_655
H18 H32 3.5117 no 2_655
H20 O14 2.6186 no 3_666
H20 H26B 3.5848 no 3_666
H20 H35 2.8722 no 3_766
H21 C36 3.4476 no 3_666
H21 H18 3.2058 no 2_645
H21 H26A 3.3387 no 3_666
H21 H36 2.7346 no 3_666
H22 C38 3.2519 no 2_545
H22 H24 2.9578 no 3_665
H22 H29 3.4796 no 1_455
H22 H36 2.9825 no 3_666
H22 H38A 2.9523 no 2_545
H22 H38B 2.7781 no 2_545
H22 H40B 3.4120 no 2_545
H23A C31 3.5993 no 1_455
H23A C33 3.3477 no 4_464
H23A H31 2.8711 no 1_455
H23A H33 2.5849 no 4_464
H23A H37 3.2779 no 1_455
H23B C28 3.1655 no 3_665
H23B C39 2.9488 no 3_665
H23B H28 3.0325 no 3_665
H23B H39 2.6349 no 3_665
H24 C11 3.5889 no 3_665
H24 C17 3.5579 no 3_665
H24 C22 3.0539 no 3_665
H24 H17 2.7271 no 3_665
H24 H22 2.9578 no 3_665
H25 C16 3.2533 no 2_645
H25 C18 3.0141 no 2_645
H25 C30 3.5180 no 2_645
H25 C31 2.9605 no 2_645
H25 C35 3.2767 no 2_645
H25 C37 3.0717 no 2_645
H25 H16 3.2018 no 2_645
H25 H18 2.7977 no 2_645
H25 H31 3.2182 no 2_645
H25 H37 3.3708 no 2_645
H25 H38A 3.5883 no 2_545
H26A H21 3.3387 no 3_666
H26B C28 3.0723 no 2_555
H26B C31 3.4044 no 1_455
H26B C39 3.5022 no 2_555
H26B H20 3.5848 no 3_666
H26B H28 2.7846 no 2_555
H26B H31 2.6275 no 1_455
H26B H35 3.5850 no 1_455
H26B H39 3.5393 no 2_555
H27 S1 3.1578 no 3_666
H27 O14 2.8359 no 3_666
H27 C5 3.5896 no 3_666
H27 C19 3.5407 no 3_666
H27 H35 3.4476 no 3_766
H28 C23 3.5423 no 3_665
H28 C40 3.4356 no 3_665
H28 H16 3.4897 no 3_665
H28 H23B 3.0325 no 3_665
H28 H26B 2.7846 no 2_545
H28 H31 3.5390 no 2_645
H28 H35 3.4449 no 2_645
H28 H38A 3.4246 no 2_545
H28 H40A 3.1728 no 3_665
H28 H40B 3.1750 no 3_665
H29 C34 3.5499 no 3_765
H29 C38 3.3910 no 2_645
H29 C40 3.5476 no 2_645
H29 H18 3.3665 no 2_645
H29 H22 3.4796 no 1_655
H29 H30 3.1893 no 3_765
H29 H34 3.3616 no 3_765
H29 H37 3.1793 no 3_765
H29 H38B 2.5601 no 2_645
H29 H40A 2.9404 no 2_645
H30 C39 3.5491 no 3_665
H30 H17 3.4843 no 3_665
H30 H29 3.1893 no 3_765
H30 H38B 3.1842 no 4_564
H30 H39 2.9301 no 3_665
H31 S1 3.4501 no 1_655
H31 O14 3.1416 no 1_655
H31 N3 2.7321 no 1_655
H31 C5 3.5842 no 1_655
H31 C19 2.8669 no 1_655
H31 C23 3.2729 no 1_655
H31 C26 3.0601 no 1_655
H31 C38 3.5693 no 1_655
H31 H23A 2.8711 no 1_655
H31 H25 3.2182 no 2_655
H31 H26B 2.6275 no 1_655
H31 H28 3.5390 no 2_655
H31 H38A 3.2101 no 1_655
H32 C40 3.1947 no 2_645
H32 H18 3.5117 no 2_645
H32 H35 3.1263 no 3_766
H32 H38B 3.4775 no 2_645
H32 H40A 2.4827 no 2_645
H32 H40B 3.1219 no 2_645
H33 C23 3.3435 no 4_565
H33 C37 3.4250 no 4_465
H33 C40 3.3643 no 4_565
H33 H23A 2.5849 no 4_565
H33 H34 3.5535 no 2_655
H33 H37 2.5374 no 4_465
H33 H38A 3.3997 no 4_565
H33 H40B 2.7025 no 4_565
H34 S1 3.3912 no 3_665
H34 C29 3.3667 no 3_765
H34 C34 3.5290 no 3_765
H34 C37 3.1777 no 3_765
H34 H29 3.3616 no 3_765
H34 H33 3.5535 no 2_645
H34 H37 2.7441 no 3_765
H35 O14 3.4834 no 1_655
H35 C20 3.5424 no 3_766
H35 C35 3.5864 no 3_766
H35 H20 2.8722 no 3_766
H35 H26B 3.5850 no 1_655
H35 H27 3.4476 no 3_766
H35 H28 3.4449 no 2_655
H35 H32 3.1263 no 3_766
H35 H35 3.3418 no 3_766
H36 C4 3.3801 no 3_666
H36 C9 3.2289 no 3_666
H36 C11 3.2705 no 3_666
H36 C21 2.9386 no 3_666
H36 C22 3.1003 no 3_666
H36 H21 2.7346 no 3_666
H36 H22 2.9825 no 3_666
H36 H38A 2.9282 no 4_565
H36 H40B 2.9146 no 4_565
H37 C33 3.3080 no 4_564
H37 C34 3.4030 no 3_765
H37 H23A 3.2779 no 1_655
H37 H25 3.3708 no 2_655
H37 H29 3.1793 no 3_765
H37 H33 2.5374 no 4_564
H37 H34 2.7441 no 3_765
H38A C9 3.5264 no 2_555
H38A C17 3.4244 no 2_555
H38A C21 3.3861 no 2_555
H38A C25 3.1614 no 2_555
H38A C28 3.0575 no 2_555
H38A C39 3.1985 no 2_555
H38A H22 2.9523 no 2_555
H38A H25 3.5883 no 2_555
H38A H28 3.4246 no 2_555
H38A H31 3.2101 no 1_455
H38A H33 3.3997 no 4_464
H38A H36 2.9282 no 4_464
H38B C29 3.3784 no 2_655
H38B C39 3.5130 no 2_555
H38B H22 2.7781 no 2_555
H38B H29 2.5601 no 2_655
H38B H30 3.1842 no 4_465
H38B H32 3.4775 no 2_655
H39 C2 3.1095 no 3_665
H39 C6 3.5333 no 3_665
H39 C8 3.5212 no 3_665
H39 C12 3.2277 no 3_665
H39 C16 3.1095 no 3_665
H39 C23 3.5576 no 3_665
H39 C30 3.5229 no 3_665
H39 H16 2.3454 no 3_665
H39 H23B 2.6349 no 3_665
H39 H26B 3.5393 no 2_545
H39 H30 2.9301 no 3_665
H40A C29 3.2581 no 2_655
H40A C32 3.0280 no 2_655
H40A H28 3.1728 no 3_665
H40A H29 2.9404 no 2_655
H40A H32 2.4827 no 2_655
H40B C33 2.9320 no 4_464
H40B C36 3.0563 no 4_464
H40B H22 3.4120 no 2_555
H40B H28 3.1750 no 3_665
H40B H32 3.1219 no 2_655
H40B H33 2.7025 no 4_464
H40B H36 2.9146 no 4_464

loop_
_geom_torsion_atom_site_label_1
_geom_torsion_atom_site_label_2
_geom_torsion_atom_site_label_3
_geom_torsion_atom_site_label_4
_geom_torsion
_geom_torsion_publ_flag
C5 S1 C22 C11 0.7(3) no
C22 S1 C5 C6 -0.7(3) no
C22 S1 C5 C19 -176.9(3) no
C19 N3 C23 C40 -172.3(3) no
C23 N3 C19 O14 -173.0(3) no
C23 N3 C19 C5 4.9(5) no
C19 N3 C26 C38 -170.9(3) no
C26 N3 C19 O14 4.0(5) no
C26 N3 C19 C5 -178.1(3) no
C23 N3 C26 C38 6.5(4) no
C26 N3 C23 C40 10.5(4) no
C6 C2 C8 C15 66.4(4) no
C6 C2 C8 C16 -114.8(4) no
C8 C2 C6 C5 -0.8(6) no
C8 C2 C6 C11 179.5(3) no
C6 C2 C12 C7 -1.3(5) no
C6 C2 C12 C10 179.4(3) no
C12 C2 C6 C5 178.9(3) no
C12 C2 C6 C11 -0.8(5) no
C8 C2 C12 C7 178.4(3) no
C8 C2 C12 C10 -0.9(5) no
C12 C2 C8 C15 -113.3(4) no
C12 C2 C8 C16 65.5(5) no
C7 C4 C9 C17 -117.4(4) no
C7 C4 C9 C21 63.1(5) no
C9 C4 C7 C12 -177.6(3) no
C9 C4 C7 C13 2.5(5) no
C7 C4 C11 C6 -1.2(5) no
C7 C4 C11 C22 -178.5(3) no
C11 C4 C7 C12 -0.9(5) no
C11 C4 C7 C13 179.2(3) no
C9 C4 C11 C6 175.6(3) no
C9 C4 C11 C22 -1.7(6) no
C11 C4 C9 C17 65.9(5) no
C11 C4 C9 C21 -113.6(4) no
S1 C5 C6 C2 -179.2(3) no
S1 C5 C6 C11 0.5(4) no
S1 C5 C19 O14 70.7(4) no
S1 C5 C19 N3 -107.2(3) no
C6 C5 C19 O14 -104.3(5) no
C6 C5 C19 N3 77.8(5) no
C19 C5 C6 C2 -4.0(7) no
C19 C5 C6 C11 175.7(4) no
C2 C6 C11 C4 2.1(5) no
C2 C6 C11 C22 179.8(3) no
C5 C6 C11 C4 -177.6(3) no
C5 C6 C11 C22 0.0(4) no
C4 C7 C12 C2 2.3(5) no
C4 C7 C12 C10 -178.4(3) no
C4 C7 C13 C20 -116.3(4) no
C4 C7 C13 C24 66.1(5) no
C12 C7 C13 C20 63.8(5) no
C12 C7 C13 C24 -113.8(4) no
C13 C7 C12 C2 -177.9(3) no
C13 C7 C12 C10 1.5(5) no
C2 C8 C15 C36 179.6(3) no
C2 C8 C16 C18 179.9(3) no
C15 C8 C16 C18 -1.3(5) no
C16 C8 C15 C36 0.8(5) no
C4 C9 C17 C39 -180.0(3) no
C4 C9 C21 C25 -179.8(3) no
C17 C9 C21 C25 0.7(6) no
C21 C9 C17 C39 -0.4(6) no
C12 C10 C27 C35 177.1(3) no
C27 C10 C12 C2 71.0(5) no
C27 C10 C12 C7 -108.4(4) no
C12 C10 C30 C37 -177.7(3) no
C30 C10 C12 C2 -111.6(4) no
C30 C10 C12 C7 69.1(5) no
C27 C10 C30 C37 -0.3(6) no
C30 C10 C27 C35 -0.4(6) no
C4 C11 C22 S1 176.9(3) no
C6 C11 C22 S1 -0.6(4) no
C7 C13 C20 C32 -176.2(3) no
C7 C13 C24 C34 176.1(3) no
C20 C13 C24 C34 -1.5(6) no
C24 C13 C20 C32 1.4(5) no
C8 C15 C36 C33 0.3(6) no
C8 C16 C18 C33 0.8(5) no
C9 C17 C39 C28 0.3(6) no
C16 C18 C33 C36 0.3(6) no
C13 C20 C32 C29 -0.0(6) no
C9 C21 C25 C28 -0.8(6) no
N3 C23 C40 C38 -24.2(5) no
C13 C24 C34 C29 0.2(6) no
C21 C25 C28 C39 0.7(7) no
N3 C26 C38 C40 -22.7(5) no
C10 C27 C35 C31 0.2(7) no
C25 C28 C39 C17 -0.5(7) no
C32 C29 C34 C24 1.2(7) no
C34 C29 C32 C20 -1.3(7) no
C10 C30 C37 C31 1.2(7) no
C35 C31 C37 C30 -1.4(8) no
C37 C31 C35 C27 0.7(8) no
C18 C33 C36 C15 -0.8(6) no
C26 C38 C40 C23 29.5(6) no
